data_7013730
loop_
_publ_author_name
'Kirin, Srecko I.'
'Happel, Christoph M.'
'Hrubanova, Silvia'
'Weyhermuller, Thomas'
'Klein, Christoph'
'Metzler-Nolte, Nils'

_publ_section_title
;
 Synthesis, structure and comparison of the DNA cleavage ability of
 metal complexes M(II)L with the
 N-(2-ethoxyethanol)-bis(2-picolyl)amine ligand L (M = Co, Ni, Cu and
 Zn).
;
_journal_issue 8
_journal_name_full 'Dalton transactions (Cambridge, England : 2003)'
_journal_page_first 1201
_journal_page_last 1207
_journal_paper_doi 10.1039/b313634e
_journal_year 2004
_chemical_formula_moiety '[C16 H21 Co N4 O5]+, (NO3)-'
_chemical_formula_sum 'C16 H21 Co N5 O8'
_chemical_formula_weight 470.31
_chemical_name_systematic
;
?
;
_space_group_IT_number 33
_symmetry_cell_setting orthorhombic
_symmetry_Int_Tables_number 33
_symmetry_space_group_name_Hall 'P 2c -2n'
_symmetry_space_group_name_H-M 'P n a 21'
_atom_sites_solution_hydrogens geom
_atom_sites_solution_primary direct
_atom_sites_solution_secondary difmap
_audit_creation_method SHELXL-97
_cell_angle_alpha 90.00
_cell_angle_beta 90.00
_cell_angle_gamma 90.00
_cell_formula_units_Z 4
_cell_length_a 15.6361(6)
_cell_length_b 9.8378(3)
_cell_length_c 13.0708(5)
_cell_measurement_temperature 100(2)
_cell_volume 2010.61(13)
_computing_cell_refinement 'Nonius Collect Software'
_computing_data_collection 'Nonius Collect Software'
_computing_data_reduction 'Nonius Collect Software'
_computing_structure_refinement 'SHELXL-97 (Sheldrick, 1997)'
_computing_structure_solution 'SHELXS-97 (Sheldrick, 1990)'
_diffrn_ambient_temperature 100(2)
_diffrn_measured_fraction_theta_full 0.995
_diffrn_measured_fraction_theta_max 0.995
_diffrn_measurement_device_type 'Nonius Kappa-CCD'
_diffrn_measurement_method '\w, 1.0 deg/frame, 30 sec. each'
_diffrn_radiation_monochromator graphite
_diffrn_radiation_source 'rotating anode'
_diffrn_radiation_type MoK\a
_diffrn_radiation_wavelength 0.71073
_diffrn_reflns_av_R_equivalents 0.0624
_diffrn_reflns_av_sigmaI/netI 0.0385
_diffrn_reflns_limit_h_max 22
_diffrn_reflns_limit_h_min -22
_diffrn_reflns_limit_k_max 13
_diffrn_reflns_limit_k_min -14
_diffrn_reflns_limit_l_max 18
_diffrn_reflns_limit_l_min -18
_diffrn_reflns_number 36199
_diffrn_reflns_theta_full 31.00
_diffrn_reflns_theta_max 31.00
_diffrn_reflns_theta_min 3.96
_exptl_absorpt_coefficient_mu 0.908
_exptl_absorpt_correction_type 'not corrected'
_exptl_crystal_colour pink
_exptl_crystal_density_diffrn 1.554
_exptl_crystal_density_method 'not measured'
_exptl_crystal_description 'transparent block'
_exptl_crystal_F_000 972
_exptl_crystal_size_max 0.20
_exptl_crystal_size_mid 0.15
_exptl_crystal_size_min 0.06
_refine_diff_density_max 0.618
_refine_diff_density_min -0.581
_refine_diff_density_rms 0.063
_refine_ls_abs_structure_details 'Flack H D (1983), Acta Cryst. A39, 876-881'
_refine_ls_abs_structure_Flack 0.018(9)
_refine_ls_extinction_method none
_refine_ls_goodness_of_fit_ref 1.059
_refine_ls_hydrogen_treatment mixed
_refine_ls_matrix_type full
_refine_ls_number_parameters 274
_refine_ls_number_reflns 6370
_refine_ls_number_restraints 2
_refine_ls_restrained_S_all 1.059
_refine_ls_R_factor_all 0.0331
_refine_ls_R_factor_gt 0.0309
_refine_ls_shift/su_max 0.002
_refine_ls_shift/su_mean 0.000
_refine_ls_structure_factor_coef Fsqd
_refine_ls_weighting_details 'w=1/[\s^2^(Fo^2^)+(0.0436P)^2^+0.3140P] where P=(Fo^2^+2Fc^2^)/3'
_refine_ls_weighting_scheme calc
_refine_ls_wR_factor_gt 0.0768
_refine_ls_wR_factor_ref 0.0781
_reflns_number_gt 6076
_reflns_number_total 6370
_reflns_threshold_expression >2sigma(I)
_cod_data_source_file b313634e.txt
_cod_data_source_block 1Co(ST4538)
_cod_depositor_comments
;
The following automatic conversions were performed:
'_symmetry_cell_setting' value 'Orthorhombic' changed to 'orthorhombic'
according to '/home/saulius/struct/CIF-dictionaries/cif_core.dic'
dictionary named 'cif_core.dic' version 2.4.1 from 2010-06-29.

Automatic conversion script
Id: cif_fix_enum 1527 2010-12-29 10:47:43Z saulius 

The following automatic conversions were performed:

'_refine_ls_weighting_scheme' value 'calc
w=1/[\s^2^(Fo^2^)+(0.0436P)^2^+0.3140P] where P=(Fo^2^+2Fc^2^)/3' was
changed to 'calc'. New tag '_refine_ls_weighting_details' was
created. The value of the new tag was set to
'w=1/[\s^2^(Fo^2^)+(0.0436P)^2^+0.3140P] where P=(Fo^2^+2Fc^2^)/3'.

Automatic conversion script
Id: cif_fix_values 3143 2015-03-26 13:38:13Z robertas 
;
_cod_original_sg_symbol_H-M Pna2(1)
_cod_database_code 7013730

loop_
_symmetry_equiv_pos_as_xyz
'x, y, z'
'-x, -y, z+1/2'
'x+1/2, -y+1/2, z'
'-x+1/2, y+1/2, z+1/2'

loop_
_atom_site_label
_atom_site_type_symbol
_atom_site_fract_x
_atom_site_fract_y
_atom_site_fract_z
_atom_site_U_iso_or_equiv
_atom_site_adp_type
_atom_site_occupancy
_atom_site_calc_flag
_atom_site_refinement_flags
_atom_site_disorder_assembly
_atom_site_disorder_group
Co1 Co 0.742604(10) 0.135046(18) 0.92203(2) 0.01368(5) Uani 1 d . . .
N1 N 0.66644(8) 0.29339(14) 0.86952(10) 0.0154(2) Uani 1 d . . .
C2 C 0.58988(9) 0.27503(17) 0.82449(12) 0.0183(3) Uani 1 d . . .
H2 H 0.5682 0.1853 0.8172 0.022 Uiso 1 calc R . .
C3 C 0.54179(10) 0.38302(18) 0.78848(13) 0.0207(3) Uani 1 d . . .
H3 H 0.4881 0.3677 0.7565 0.025 Uiso 1 calc R . .
C4 C 0.57332(10) 0.51382(17) 0.79979(12) 0.0201(3) Uani 1 d . . .
H4 H 0.5417 0.5894 0.7751 0.024 Uiso 1 calc R . .
C5 C 0.65145(10) 0.53304(16) 0.84754(12) 0.0177(3) Uani 1 d . . .
H5 H 0.6734 0.6221 0.8576 0.021 Uiso 1 calc R . .
C6 C 0.69757(9) 0.41981(15) 0.88064(11) 0.0151(3) Uani 1 d . . .
C7 C 0.78627(8) 0.43233(13) 0.92505(14) 0.0160(2) Uani 1 d . . .
H7A H 0.8287 0.4385 0.8690 0.019 Uiso 1 calc R . .
H7B H 0.7902 0.5164 0.9665 0.019 Uiso 1 calc R . .
N8 N 0.80553(8) 0.31303(13) 0.98995(9) 0.0140(2) Uani 1 d . . .
C9 C 0.89841(9) 0.28462(16) 0.99775(12) 0.0176(3) Uani 1 d . . .
H9A H 0.9215 0.3299 1.0595 0.021 Uiso 1 calc R . .
H9B H 0.9279 0.3234 0.9374 0.021 Uiso 1 calc R . .
C10 C 0.91722(10) 0.13427(15) 1.00369(12) 0.0171(3) Uani 1 d . . .
C11 C 0.99344(10) 0.08653(19) 1.04478(12) 0.0213(3) Uani 1 d . . .
H11 H 1.0332 0.1476 1.0749 0.026 Uiso 1 calc R . .
C12 C 1.01061(11) -0.0524(2) 1.04114(13) 0.0246(3) Uani 1 d . . .
H12 H 1.0625 -0.0872 1.0684 0.030 Uiso 1 calc R . .
C13 C 0.95144(12) -0.13899(18) 0.99750(15) 0.0248(3) Uani 1 d . . .
H13 H 0.9620 -0.2340 0.9940 0.030 Uiso 1 calc R . .
C14 C 0.87661(11) -0.08490(18) 0.95903(14) 0.0228(3) Uani 1 d . . .
H14 H 0.8357 -0.1444 0.9293 0.027 Uiso 1 calc R . .
N15 N 0.85941(8) 0.04938(14) 0.96216(10) 0.0172(2) Uani 1 d . . .
C16 C 0.76614(10) 0.33436(17) 1.09293(12) 0.0169(3) Uani 1 d . . .
H16A H 0.7123 0.3863 1.0852 0.020 Uiso 1 calc R . .
H16B H 0.8055 0.3885 1.1360 0.020 Uiso 1 calc R . .
C17 C 0.74765(10) 0.20157(18) 1.14487(13) 0.0187(3) Uani 1 d . . .
H17A H 0.8013 0.1509 1.1579 0.022 Uiso 1 calc R . .
H17B H 0.7180 0.2167 1.2108 0.022 Uiso 1 calc R . .
O18 O 0.69391(8) 0.12828(11) 1.07537(9) 0.0179(2) Uani 1 d . . .
C19 C 0.67424(11) -0.00868(17) 1.10561(12) 0.0205(3) Uani 1 d . . .
H19A H 0.6413 -0.0095 1.1703 0.025 Uiso 1 calc R . .
H19B H 0.7273 -0.0622 1.1152 0.025 Uiso 1 calc R . .
C20 C 0.62178(10) -0.06566(17) 1.01947(13) 0.0212(3) Uani 1 d . . .
H20A H 0.6121 -0.1642 1.0298 0.025 Uiso 1 calc R . .
H20B H 0.5656 -0.0196 1.0162 0.025 Uiso 1 calc R . .
O21 O 0.66896(6) -0.04277(11) 0.92637(10) 0.0198(2) Uani 1 d D . .
H21 H 0.6440(14) -0.079(2) 0.8710(11) 0.026 Uiso 1 d D . .
N30 N 0.79659(9) 0.15606(13) 0.70922(11) 0.0177(2) Uani 1 d . . .
O31 O 0.75250(7) 0.07689(13) 0.76574(9) 0.0214(2) Uani 1 d . . .
O32 O 0.84649(8) 0.23875(13) 0.74993(10) 0.0248(2) Uani 1 d . . .
O33 O 0.78922(11) 0.14875(13) 0.61540(10) 0.0295(3) Uani 1 d . . .
N40 N 0.50120(9) -0.12987(14) 0.78407(11) 0.0197(3) Uani 1 d . . .
O41 O 0.58058(8) -0.15646(13) 0.77740(10) 0.0253(3) Uani 1 d . . .
O42 O 0.47777(9) -0.03484(16) 0.83912(13) 0.0376(4) Uani 1 d . . .
O43 O 0.44977(9) -0.20061(16) 0.73570(13) 0.0366(3) Uani 1 d . . .

loop_
_atom_site_aniso_label
_atom_site_aniso_U_11
_atom_site_aniso_U_22
_atom_site_aniso_U_33
_atom_site_aniso_U_23
_atom_site_aniso_U_13
_atom_site_aniso_U_12
Co1 0.01133(8) 0.01343(9) 0.01628(8) 0.00031(9) -0.00042(9) -0.00022(6)
N1 0.0135(5) 0.0173(6) 0.0154(5) 0.0008(4) -0.0007(4) -0.0004(4)
C2 0.0143(6) 0.0228(7) 0.0179(6) 0.0025(5) -0.0006(5) -0.0022(5)
C3 0.0151(7) 0.0295(8) 0.0175(6) 0.0030(6) -0.0018(5) 0.0019(6)
C4 0.0185(7) 0.0236(7) 0.0182(6) 0.0048(6) 0.0005(6) 0.0057(6)
C5 0.0192(7) 0.0166(7) 0.0174(6) 0.0025(5) 0.0034(5) 0.0020(5)
C6 0.0143(6) 0.0166(7) 0.0144(6) 0.0009(5) 0.0016(5) -0.0001(5)
C7 0.0139(5) 0.0144(6) 0.0198(6) 0.0020(6) -0.0004(7) -0.0015(4)
N8 0.0109(5) 0.0159(5) 0.0153(5) 0.0007(4) -0.0002(4) 0.0005(4)
C9 0.0107(6) 0.0195(7) 0.0227(7) -0.0017(6) -0.0011(5) -0.0008(5)
C10 0.0132(6) 0.0222(7) 0.0158(6) 0.0011(5) 0.0024(5) 0.0011(5)
C11 0.0150(7) 0.0312(9) 0.0176(6) -0.0004(6) 0.0002(5) 0.0030(6)
C12 0.0191(7) 0.0352(9) 0.0196(7) 0.0037(7) 0.0011(6) 0.0101(7)
C13 0.0239(8) 0.0215(8) 0.0289(8) 0.0032(6) 0.0050(7) 0.0079(6)
C14 0.0213(7) 0.0196(8) 0.0275(7) 0.0000(6) 0.0019(6) 0.0023(6)
N15 0.0131(5) 0.0190(6) 0.0197(5) 0.0002(5) 0.0003(4) 0.0029(4)
C16 0.0159(6) 0.0193(7) 0.0155(6) -0.0024(5) -0.0003(5) 0.0018(5)
C17 0.0176(6) 0.0237(8) 0.0149(6) 0.0013(6) 0.0001(5) 0.0019(5)
O18 0.0178(5) 0.0187(5) 0.0171(5) 0.0031(4) 0.0004(4) -0.0025(4)
C19 0.0206(7) 0.0188(7) 0.0219(7) 0.0071(6) 0.0027(6) -0.0008(5)
C20 0.0165(6) 0.0210(7) 0.0261(8) 0.0067(6) 0.0020(6) -0.0032(6)
O21 0.0179(4) 0.0201(5) 0.0213(5) 0.0012(5) 0.0003(5) -0.0049(3)
N30 0.0162(6) 0.0162(6) 0.0209(6) -0.0020(5) 0.0037(5) 0.0009(4)
O31 0.0255(6) 0.0190(6) 0.0195(6) -0.0006(4) 0.0058(4) -0.0046(4)
O32 0.0201(5) 0.0216(6) 0.0327(6) -0.0020(5) -0.0037(5) -0.0042(4)
O33 0.0439(9) 0.0275(7) 0.0172(5) -0.0012(5) 0.0057(6) -0.0083(6)
N40 0.0166(6) 0.0195(6) 0.0229(6) -0.0014(5) -0.0019(5) 0.0013(5)
O41 0.0139(5) 0.0307(7) 0.0312(7) -0.0086(5) 0.0024(5) 0.0009(4)
O42 0.0225(6) 0.0370(8) 0.0533(9) -0.0233(7) -0.0042(6) 0.0093(5)
O43 0.0243(6) 0.0343(7) 0.0512(8) -0.0162(7) -0.0170(6) 0.0035(5)

loop_
_atom_type_symbol
_atom_type_description
_atom_type_scat_dispersion_real
_atom_type_scat_dispersion_imag
_atom_type_scat_source
C C 0.0033 0.0016 'International Tables Vol C Tables 4.2.6.8 and 6.1.1.4'
H H 0.0000 0.0000 'International Tables Vol C Tables 4.2.6.8 and 6.1.1.4'
N N 0.0061 0.0033 'International Tables Vol C Tables 4.2.6.8 and 6.1.1.4'
O O 0.0106 0.0060 'International Tables Vol C Tables 4.2.6.8 and 6.1.1.4'
Co Co 0.3494 0.9721 'International Tables Vol C Tables 4.2.6.8 and 6.1.1.4'

loop_
_geom_angle_atom_site_label_1
_geom_angle_atom_site_label_2
_geom_angle_atom_site_label_3
_geom_angle
_geom_angle_site_symmetry_1
_geom_angle_site_symmetry_3
_geom_angle_publ_flag
N1 Co1 N15 153.00(5) . . ?
N1 Co1 O21 108.66(5) . . ?
N15 Co1 O21 97.91(5) . . ?
N1 Co1 O31 85.76(5) . . ?
N15 Co1 O31 93.98(5) . . ?
O21 Co1 O31 80.88(5) . . ?
N1 Co1 O18 97.38(5) . . ?
N15 Co1 O18 93.64(5) . . ?
O21 Co1 O18 75.74(5) . . ?
O31 Co1 O18 156.18(5) . . ?
N1 Co1 N8 78.02(5) . . ?
N15 Co1 N8 80.07(5) . . ?
O21 Co1 N8 154.30(5) . . ?
O31 Co1 N8 124.76(5) . . ?
O18 Co1 N8 78.81(4) . . ?
C6 N1 C2 119.58(14) . . ?
C6 N1 Co1 116.79(10) . . ?
C2 N1 Co1 123.62(11) . . ?
N1 C2 C3 121.93(15) . . ?
C2 C3 C4 118.88(15) . . ?
C5 C4 C3 119.26(14) . . ?
C4 C5 C6 119.11(15) . . ?
N1 C6 C5 121.20(14) . . ?
N1 C6 C7 116.76(13) . . ?
C5 C6 C7 121.95(13) . . ?
N8 C7 C6 110.07(11) . . ?
C7 N8 C9 112.86(11) . . ?
C7 N8 C16 108.73(12) . . ?
C9 N8 C16 111.60(11) . . ?
C7 N8 Co1 108.03(9) . . ?
C9 N8 Co1 108.45(9) . . ?
C16 N8 Co1 106.94(9) . . ?
N8 C9 C10 112.27(12) . . ?
N15 C10 C11 121.51(15) . . ?
N15 C10 C9 117.17(13) . . ?
C11 C10 C9 121.21(15) . . ?
C10 C11 C12 118.93(16) . . ?
C13 C12 C11 119.34(15) . . ?
C14 C13 C12 118.72(16) . . ?
N15 C14 C13 122.39(16) . . ?
C10 N15 C14 119.10(14) . . ?
C10 N15 Co1 116.14(10) . . ?
C14 N15 Co1 124.38(11) . . ?
N8 C16 C17 111.38(13) . . ?
O18 C17 C16 105.33(12) . . ?
C17 O18 C19 115.03(12) . . ?
C17 O18 Co1 111.64(9) . . ?
C19 O18 Co1 111.22(9) . . ?
O18 C19 C20 105.11(13) . . ?
O21 C20 C19 107.18(12) . . ?
C20 O21 Co1 115.77(10) . . ?
O33 N30 O32 121.39(14) . . ?
O33 N30 O31 119.31(14) . . ?
O32 N30 O31 119.31(14) . . ?
N30 O31 Co1 115.54(10) . . ?
O42 N40 O43 122.05(15) . . ?
O42 N40 O41 119.02(14) . . ?
O43 N40 O41 118.93(14) . . ?

loop_
_geom_bond_atom_site_label_1
_geom_bond_atom_site_label_2
_geom_bond_distance
_geom_bond_site_symmetry_2
_geom_bond_publ_flag
Co1 N1 2.0774(13) . ?
Co1 N15 2.0787(13) . ?
Co1 O21 2.0951(10) . ?
Co1 O31 2.1270(12) . ?
Co1 O18 2.1451(12) . ?
Co1 N8 2.1959(13) . ?
N1 C6 1.343(2) . ?
N1 C2 1.3462(19) . ?
C2 C3 1.384(2) . ?
C3 C4 1.386(2) . ?
C4 C5 1.385(2) . ?
C5 C6 1.396(2) . ?
C6 C7 1.508(2) . ?
C7 N8 1.4791(19) . ?
N8 C9 1.4826(18) . ?
N8 C16 1.495(2) . ?
C9 C10 1.510(2) . ?
C10 N15 1.345(2) . ?
C10 C11 1.389(2) . ?
C11 C12 1.394(3) . ?
C12 C13 1.381(3) . ?
C13 C14 1.380(2) . ?
C14 N15 1.349(2) . ?
C16 C17 1.500(2) . ?
C17 O18 1.432(2) . ?
O18 C19 1.4374(19) . ?
C19 C20 1.502(2) . ?
C20 O21 1.441(2) . ?
N30 O33 1.2338(19) . ?
N30 O32 1.2464(18) . ?
N30 O31 1.2758(18) . ?
N40 O42 1.2353(19) . ?
N40 O43 1.2372(19) . ?
N40 O41 1.2716(18) . ?
